data_4035390
loop_
_publ_author_name
'Jiao, Tianyu'
'Wu, Guangcheng'
'Chen, Liang'
'Wang, Cai-Yun'
'Li, Hao'

_publ_section_title
;
 Precursor Control over the Self-Assembly of Organic Cages via Imine
 Condensation.
;
_journal_issue 20
_journal_name_full 'The Journal of organic chemistry'
_journal_page_first 12404
_journal_page_last 12410
_journal_paper_doi 10.1021/acs.joc.8b01421
_journal_volume 83
_journal_year 2018
_chemical_formula_moiety '2(C H Cl3), C60 H57 N15'
_chemical_formula_sum 'C62 H59 Cl6 N15'
_chemical_formula_weight 1226.94
_space_group_crystal_system monoclinic
_space_group_IT_number 14
_space_group_name_Hall '-P 2ybc'
_space_group_name_H-M_alt 'P 1 21/c 1'
_atom_sites_solution_hydrogens mixed
_audit_creation_date 2017-10-25
_audit_creation_method
;
Olex2 1.2
(compiled 2017.03.28 svn.r3405 for OlexSys, GUI svn.r5381)
;
_cell_angle_alpha 90
_cell_angle_beta 110.885(6)
_cell_angle_gamma 90
_cell_formula_units_Z 4
_cell_length_a 15.5704(8)
_cell_length_b 25.7255(10)
_cell_length_c 16.0579(9)
_cell_measurement_reflns_used 4807
_cell_measurement_temperature 169.8
_cell_measurement_theta_max 29.5991
_cell_measurement_theta_min 2.8387
_cell_volume 6009.5(6)
_computing_cell_refinement
;
CrysAlisPro, Agilent Technologies,
Version 1.171.35.11 (release 16-05-2011 CrysAlis171 .NET)
(compiled May 16 2011,17:55:39)
;
_computing_data_collection
;
CrysAlisPro, Agilent Technologies,
Version 1.171.35.11 (release 16-05-2011 CrysAlis171 .NET)
(compiled May 16 2011,17:55:39)
;
_computing_data_reduction
;
CrysAlisPro, Agilent Technologies,
Version 1.171.35.11 (release 16-05-2011 CrysAlis171 .NET)
(compiled May 16 2011,17:55:39)
;
_computing_molecular_graphics 'Olex2 (Dolomanov et al., 2009)'
_computing_publication_material 'Olex2 (Dolomanov et al., 2009)'
_computing_structure_refinement 'ShelXL (Sheldrick, 2015)'
_diffrn_ambient_temperature 169.8
_diffrn_detector_area_resol_mean 10.3592
_diffrn_measured_fraction_theta_full 0.997
_diffrn_measured_fraction_theta_max 0.997
_diffrn_measurement_details
;
#__ type_ start__ end____ width___ exp.time_
  1 omega   -6.00   39.00   1.0000   18.0000
omega____ theta____ kappa____ phi______ frames
    -       10.8433   88.0000  -50.0000 45

#__ type_ start__ end____ width___ exp.time_
  2 omega  -87.00   -4.00   1.0000   18.0000
omega____ theta____ kappa____ phi______ frames
    -      -12.7183  -38.0000  120.0000 83

#__ type_ start__ end____ width___ exp.time_
  3 omega  -61.00   -2.00   1.0000   18.0000
omega____ theta____ kappa____ phi______ frames
    -      -12.7183  -38.0000    0.0000 59
;
_diffrn_measurement_device_type 'Xcalibur, Atlas, Gemini ultra'
_diffrn_measurement_method '\w scans'
_diffrn_orient_matrix_UB_11 -0.0346565000
_diffrn_orient_matrix_UB_12 0.0077685000
_diffrn_orient_matrix_UB_13 -0.0404670000
_diffrn_orient_matrix_UB_21 -0.0237313000
_diffrn_orient_matrix_UB_22 -0.0236657000
_diffrn_orient_matrix_UB_23 -0.0010663000
_diffrn_orient_matrix_UB_31 -0.0247583000
_diffrn_orient_matrix_UB_32 0.0118169000
_diffrn_orient_matrix_UB_33 0.0244440000
_diffrn_radiation_monochromator graphite
_diffrn_radiation_type MoK\a
_diffrn_radiation_wavelength 0.71073
_diffrn_reflns_av_R_equivalents 0.0436
_diffrn_reflns_av_unetI/netI 0.0579
_diffrn_reflns_Laue_measured_fraction_full 0.997
_diffrn_reflns_Laue_measured_fraction_max 0.997
_diffrn_reflns_limit_h_max 18
_diffrn_reflns_limit_h_min -15
_diffrn_reflns_limit_k_max 29
_diffrn_reflns_limit_k_min -30
_diffrn_reflns_limit_l_max 13
_diffrn_reflns_limit_l_min -19
_diffrn_reflns_number 24664
_diffrn_reflns_point_group_measured_fraction_full 0.997
_diffrn_reflns_point_group_measured_fraction_max 0.997
_diffrn_reflns_theta_full 25.344
_diffrn_reflns_theta_max 25.344
_diffrn_reflns_theta_min 2.844
_diffrn_source 'Enhance (Mo) X-ray Source'
_exptl_absorpt_coefficient_mu 0.340
_exptl_absorpt_correction_T_max 1.00000
_exptl_absorpt_correction_T_min 0.92970
_exptl_absorpt_correction_type multi-scan
_exptl_absorpt_process_details
;
CrysAlisPro, Agilent Technologies,
Version 1.171.35.11 (release 16-05-2011 CrysAlis171 .NET)
(compiled May 16 2011,17:55:39)
Empirical absorption correction using spherical harmonics,
 implemented in SCALE3 ABSPACK scaling algorithm.
;
_exptl_crystal_colour yellow
_exptl_crystal_colour_primary yellow
_exptl_crystal_density_diffrn 1.356
_exptl_crystal_description block
_exptl_crystal_F_000 2552
_exptl_crystal_size_max 0.48
_exptl_crystal_size_mid 0.43
_exptl_crystal_size_min 0.38
_refine_diff_density_max 0.463
_refine_diff_density_min -0.443
_refine_diff_density_rms 0.056
_refine_ls_extinction_method none
_refine_ls_goodness_of_fit_ref 1.022
_refine_ls_hydrogen_treatment mixed
_refine_ls_matrix_type full
_refine_ls_number_parameters 760
_refine_ls_number_reflns 10975
_refine_ls_number_restraints 2
_refine_ls_restrained_S_all 1.022
_refine_ls_R_factor_all 0.1061
_refine_ls_R_factor_gt 0.0620
_refine_ls_shift/su_max 0.001
_refine_ls_shift/su_mean 0.000
_refine_ls_structure_factor_coef Fsqd
_refine_ls_weighting_details 'w=1/[\s^2^(Fo^2^)+(0.0726P)^2^+3.4146P] where P=(Fo^2^+2Fc^2^)/3'
_refine_ls_weighting_scheme calc
_refine_ls_wR_factor_gt 0.1453
_refine_ls_wR_factor_ref 0.1762
_reflns_Friedel_coverage 0.000
_reflns_number_gt 6831
_reflns_number_total 10975
_reflns_threshold_expression 'I > 2\s(I)'
_cod_data_source_file jo8b01421_si_002.cif
_cod_data_source_block 160719_ty_2z
_cod_database_code 4035390
_shelx_shelxl_version_number 2016/6
_chemical_oxdiff_formula 'c10 h10 n2 Cl3'
_shelx_space_group_comment
;
The symmetry employed for this shelxl refinement is uniquely defined
by the following loop, which should always be used as a source of
symmetry information in preference to the above space-group names.
They are only intended as comments.
;
_shelx_estimated_absorpt_t_max 0.882
_shelx_estimated_absorpt_t_min 0.854
_reflns_odcompleteness_completeness 99.60
_reflns_odcompleteness_iscentric 1
_reflns_odcompleteness_theta 26.32
_olex2_refinement_description
;
1. Fixed Uiso
 At 1.2 times of:
  All C(H) groups, All C(H,H) groups, All C(H,H,H,H) groups, All N(H) groups
2. Restrained distances
 N14-H14
 0.88 with sigma of 0.02
 N1-H1
 0.88 with sigma of 0.02
3. Uiso/Uaniso restraints and constraints
Uanis(N7A) = Uanis(N7)
4. Others
 Sof(H21c)=Sof(H21d)=Sof(H22c)=Sof(H22d)=Sof(N7A)=Sof(H7A)=1-FVAR(1)
 Sof(N7)=Sof(H7)=Sof(H21a)=Sof(H21b)=Sof(H22a)=Sof(H22b)=FVAR(1)
5.a Ternary CH refined with riding coordinates:
 C61(H61), C62(H62)
5.b Secondary CH2 refined with riding coordinates:
 C51(H51a,H51b), C1(H1a,H1b), C53(H53a,H53b), C42(H42a,H42b), C2(H2a,H2b),
 C23(H23a,H23b), C41(H41a,H41b), C52(H52a,H52b), C20(H20a,H20b), C50(H50a,H50b),
  C21(H21a,H21b), C21(H21c,H21d), C22(H22a,H22b), C22(H22c,H22d)
5.c Aromatic/amide H refined with riding coordinates:
 C6(H6), C8(H8), C35(H35), C48(H48), C5(H5), C15(H15), C36(H36), C18(H18),
 C29(H29), C19(H19), C39(H39), C27(H27), C57(H57), C17(H17), C9(H9), C56(H56),
 C38(H38), C3(H3), C47(H47), C54(H54), C14(H14a), C30(H30), C26(H26), C24(H24),
 C40(H40), C44(H44), C49(H49), C59(H59), C60(H60), C45(H45), N7(H7), N7A(H7A)
;
_olex2_submission_special_instructions 'No special instructions were received'

loop_
_space_group_symop_operation_xyz
'x, y, z'
'-x, y+1/2, -z+1/2'
'-x, -y, -z'
'x, -y-1/2, z-1/2'

loop_
_atom_site_label
_atom_site_type_symbol
_atom_site_fract_x
_atom_site_fract_y
_atom_site_fract_z
_atom_site_U_iso_or_equiv
_atom_site_adp_type
_atom_site_occupancy
_atom_site_site_symmetry_order
_atom_site_calc_flag
_atom_site_refinement_flags_posn
_atom_site_refinement_flags_occupancy
_atom_site_disorder_assembly
_atom_site_disorder_group
Cl1 Cl 0.39148(6) 0.69765(4) 0.39407(7) 0.0641(3) Uani 1 1 d . . . .
Cl2 Cl 0.58777(7) 0.69457(5) 0.44346(11) 0.0910(4) Uani 1 1 d . . . .
Cl3 Cl 0.50224(8) 0.64937(5) 0.55877(8) 0.0855(4) Uani 1 1 d . . . .
C10 C -0.03968(19) 0.57736(12) 0.1961(2) 0.0333(7) Uani 1 1 d . . . .
C11 C -0.04813(19) 0.49776(12) 0.1331(2) 0.0351(7) Uani 1 1 d . . . .
C6 C 0.0984(2) 0.63377(13) 0.2299(2) 0.0397(8) Uani 1 1 d . . . .
H6 H 0.127340 0.607378 0.207867 0.048 Uiso 1 1 calc R . . .
C8 C -0.0281(2) 0.66363(13) 0.2673(2) 0.0432(8) Uani 1 1 d . . . .
H8 H -0.087121 0.658172 0.270552 0.052 Uiso 1 1 calc R . . .
C31 C -0.1039(2) 0.51588(12) 0.3862(2) 0.0366(7) Uani 1 1 d . . . .
C28 C -0.2015(2) 0.51197(12) 0.3787(2) 0.0388(8) Uani 1 1 d . . . .
C43 C -0.0061(2) 0.45667(12) 0.0965(2) 0.0370(7) Uani 1 1 d . . . .
C35 C 0.1731(2) 0.61306(13) 0.4789(2) 0.0435(8) Uani 1 1 d . . . .
H35 H 0.198306 0.588784 0.449305 0.052 Uiso 1 1 calc R . . .
C48 C -0.0540(2) 0.41145(13) 0.0605(2) 0.0428(8) Uani 1 1 d . . . .
H48 H -0.114412 0.406473 0.060554 0.051 Uiso 1 1 calc R . . .
C16 C -0.45594(19) 0.52131(12) 0.1217(2) 0.0366(7) Uani 1 1 d . . . .
N2 N 0.22275(19) 0.78193(11) 0.3123(2) 0.0511(8) Uani 1 1 d . . . .
C37 C 0.1895(2) 0.69074(13) 0.5658(2) 0.0438(8) Uani 1 1 d . . . .
C5 C 0.1433(2) 0.67995(13) 0.2591(2) 0.0419(8) Uani 1 1 d . . . .
H5 H 0.202733 0.685259 0.256559 0.050 Uiso 1 1 calc R . . .
C4 C 0.1029(2) 0.71884(12) 0.2921(2) 0.0386(7) Uani 1 1 d . . . .
N15 N 0.2061(2) 0.27120(11) 0.2677(2) 0.0475(7) Uani 1 1 d . . . .
C15 C -0.4089(2) 0.47838(13) 0.1094(2) 0.0463(9) Uani 1 1 d . . . .
H15 H -0.440533 0.446283 0.092493 0.056 Uiso 1 1 calc R . . .
C55 C 0.1750(2) 0.35735(12) 0.3105(2) 0.0396(8) Uani 1 1 d . . . .
C36 C 0.2249(2) 0.65462(13) 0.5225(2) 0.0467(9) Uani 1 1 d . . . .
H36 H 0.285716 0.658739 0.523003 0.056 Uiso 1 1 calc R . . .
C18 C -0.3161(2) 0.57013(12) 0.1621(2) 0.0433(8) Uani 1 1 d . . . .
H18 H -0.284001 0.601895 0.181354 0.052 Uiso 1 1 calc R . . .
C29 C -0.2432(2) 0.55362(14) 0.4045(3) 0.0500(9) Uani 1 1 d . . . .
H29 H -0.209717 0.584900 0.424261 0.060 Uiso 1 1 calc R . . .
C19 C -0.5557(2) 0.51805(14) 0.1026(2) 0.0453(8) Uani 1 1 d . . . .
H19 H -0.585909 0.485644 0.084815 0.054 Uiso 1 1 calc R . . .
C39 C 0.0483(2) 0.64247(13) 0.5204(2) 0.0459(8) Uani 1 1 d . . . .
H39 H -0.012548 0.638355 0.519729 0.055 Uiso 1 1 calc R . . .
C27 C -0.2512(2) 0.46723(14) 0.3497(2) 0.0490(9) Uani 1 1 d . . . .
H27 H -0.224108 0.438569 0.330912 0.059 Uiso 1 1 calc R . . .
N14 N 0.23122(19) 0.24158(11) 0.1061(2) 0.0463(7) Uani 1 1 d D . . .
C57 C 0.0297(2) 0.39403(13) 0.3023(2) 0.0432(8) Uani 1 1 d . . . .
H57 H -0.035016 0.390753 0.285411 0.052 Uiso 1 1 calc R . . .
C17 C -0.4074(2) 0.56702(13) 0.1501(3) 0.0469(9) Uani 1 1 d . . . .
H17 H -0.437993 0.596660 0.161368 0.056 Uiso 1 1 calc R . . .
C9 C 0.0172(2) 0.70959(13) 0.2973(2) 0.0444(8) Uani 1 1 d . . . .
H9 H -0.010484 0.735320 0.322010 0.053 Uiso 1 1 calc R . . .
C56 C 0.0799(2) 0.35378(13) 0.2852(2) 0.0436(8) Uani 1 1 d . . . .
H56 H 0.049105 0.323381 0.255779 0.052 Uiso 1 1 calc R . . .
C38 C 0.1002(2) 0.68436(14) 0.5638(2) 0.0493(9) Uani 1 1 d . . . .
H38 H 0.074673 0.709027 0.592435 0.059 Uiso 1 1 calc R . . .
C3 C 0.1470(2) 0.77010(13) 0.3181(2) 0.0450(8) Uani 1 1 d . . . .
H3 H 0.116293 0.795442 0.340317 0.054 Uiso 1 1 calc R . . .
C47 C -0.0140(2) 0.37374(14) 0.0249(2) 0.0494(9) Uani 1 1 d . . . .
H47 H -0.046828 0.342771 0.001020 0.059 Uiso 1 1 calc R . . .
C46 C 0.0740(2) 0.38108(14) 0.0238(2) 0.0466(9) Uani 1 1 d . . . .
C54 C 0.2340(2) 0.31502(14) 0.2997(2) 0.0446(8) Uani 1 1 d . . . .
H54 H 0.298174 0.321513 0.318652 0.054 Uiso 1 1 calc R . . .
C14 C -0.3170(2) 0.48108(12) 0.1212(2) 0.0416(8) Uani 1 1 d . . . .
H14A H -0.286076 0.451039 0.111967 0.050 Uiso 1 1 calc R . . .
N6 N -0.60148(18) 0.55659(12) 0.1090(2) 0.0586(9) Uani 1 1 d . . . .
C30 C -0.3326(2) 0.55019(14) 0.4018(3) 0.0518(9) Uani 1 1 d . . . .
H30 H -0.360147 0.579023 0.419638 0.062 Uiso 1 1 calc R . . .
C26 C -0.3413(2) 0.46376(14) 0.3477(3) 0.0537(10) Uani 1 1 d . . . .
H26 H -0.374804 0.432442 0.328271 0.064 Uiso 1 1 calc R . . .
N1 N 0.31997(19) 0.81531(12) 0.4955(2) 0.0551(8) Uani 1 1 d D . . .
N8 N -0.52140(19) 0.53477(13) 0.3940(2) 0.0562(8) Uani 1 1 d . . . .
C24 C -0.4774(2) 0.49910(16) 0.3736(3) 0.0549(10) Uani 1 1 d . . . .
H24 H -0.506711 0.466321 0.357320 0.066 Uiso 1 1 calc R . . .
C40 C 0.2439(3) 0.73649(14) 0.6084(3) 0.0517(9) Uani 1 1 d . . . .
H40 H 0.214204 0.764793 0.625030 0.062 Uiso 1 1 calc R . . .
C25 C -0.3823(2) 0.50485(14) 0.3733(2) 0.0480(9) Uani 1 1 d . . . .
C44 C 0.0812(2) 0.46310(14) 0.0950(3) 0.0622(12) Uani 1 1 d . . . .
H44 H 0.115109 0.493551 0.119988 0.075 Uiso 1 1 calc R . . .
N12 N 0.3286(2) 0.73915(12) 0.6235(2) 0.0583(8) Uani 1 1 d . . . .
C49 C 0.1206(3) 0.34065(18) -0.0102(2) 0.0552(10) Uani 1 1 d . . . .
H49 H 0.176246 0.349589 -0.018429 0.066 Uiso 1 1 calc R . . .
N13 N 0.0910(2) 0.29581(15) -0.0286(2) 0.0645(9) Uani 1 1 d . . . .
C59 C 0.1678(2) 0.44293(13) 0.3678(3) 0.0507(9) Uani 1 1 d . . . .
H59 H 0.198884 0.473577 0.395810 0.061 Uiso 1 1 calc R . . .
C60 C 0.2172(2) 0.40230(14) 0.3509(3) 0.0532(10) Uani 1 1 d . . . .
H60 H 0.281937 0.405510 0.367619 0.064 Uiso 1 1 calc R . . .
C45 C 0.1199(3) 0.42590(15) 0.0577(3) 0.0632(11) Uani 1 1 d . . . .
H45 H 0.179332 0.431545 0.055500 0.076 Uiso 1 1 calc R . . .
C51 C 0.1808(2) 0.21845(15) 0.0192(3) 0.0599(11) Uani 1 1 d . . . .
H51A H 0.126174 0.199850 0.021852 0.072 Uiso 1 1 calc R . . .
H51B H 0.220545 0.192848 0.004252 0.072 Uiso 1 1 calc R . . .
C61 C 0.4914(2) 0.66136(15) 0.4484(3) 0.0586(10) Uani 1 1 d . . . .
H61 H 0.486394 0.627300 0.416961 0.070 Uiso 1 1 calc R . . .
C1 C 0.3425(2) 0.83383(13) 0.4210(3) 0.0556(10) Uani 1 1 d . . . .
H1A H 0.389353 0.810848 0.411875 0.067 Uiso 1 1 calc R . . .
H1B H 0.368549 0.869296 0.433774 0.067 Uiso 1 1 calc R . . .
C53 C 0.2762(3) 0.23344(14) 0.2665(3) 0.0567(10) Uani 1 1 d . . . .
H53A H 0.286019 0.208069 0.315403 0.068 Uiso 1 1 calc R . . .
H53B H 0.335037 0.251728 0.276776 0.068 Uiso 1 1 calc R . . .
C42 C 0.4008(3) 0.80983(15) 0.5768(3) 0.0662(12) Uani 1 1 d . . . .
H42A H 0.431252 0.844004 0.593706 0.079 Uiso 1 1 calc R . . .
H42B H 0.445094 0.785630 0.565863 0.079 Uiso 1 1 calc R . . .
C2 C 0.2571(3) 0.83463(14) 0.3372(3) 0.0588(10) Uani 1 1 d . . . .
H2A H 0.208876 0.855922 0.347605 0.071 Uiso 1 1 calc R . . .
H2B H 0.271841 0.850678 0.287883 0.071 Uiso 1 1 calc R . . .
C23 C -0.6147(2) 0.52207(17) 0.3907(3) 0.0622(11) Uani 1 1 d . . . .
H23A H -0.619713 0.529151 0.449408 0.075 Uiso 1 1 calc R . . .
H23B H -0.627061 0.484662 0.377247 0.075 Uiso 1 1 calc R . . .
C41 C 0.3731(3) 0.78926(17) 0.6520(3) 0.0700(12) Uani 1 1 d . . . .
H41A H 0.427975 0.785085 0.706819 0.084 Uiso 1 1 calc R . . .
H41B H 0.330219 0.813718 0.664668 0.084 Uiso 1 1 calc R . . .
C52 C 0.2478(3) 0.20499(14) 0.1787(3) 0.0560(10) Uani 1 1 d . . . .
H52A H 0.296843 0.180404 0.179133 0.067 Uiso 1 1 calc R . . .
H52B H 0.191192 0.184741 0.170162 0.067 Uiso 1 1 calc R . . .
N7 N -0.6832(3) 0.53178(15) 0.2276(3) 0.0398(9) Uani 0.662(4) 1 d . P A 1
H7 H -0.657919 0.502011 0.222081 0.048 Uiso 0.662(4) 1 calc R P A 1
C20 C -0.6997(2) 0.54969(18) 0.0865(3) 0.0731(13) Uani 1 1 d . . . .
H20A H -0.733415 0.571438 0.034187 0.088 Uiso 1 1 calc R . . .
H20B H -0.716211 0.512907 0.070570 0.088 Uiso 1 1 calc R . . .
C50 C 0.1508(3) 0.25949(18) -0.0522(3) 0.0701(13) Uani 1 1 d . . . .
H50A H 0.204969 0.278000 -0.056057 0.084 Uiso 1 1 calc R . . .
H50B H 0.117122 0.243337 -0.110760 0.084 Uiso 1 1 calc R . . .
C21 C -0.7257(3) 0.5637(3) 0.1587(4) 0.105(2) Uani 1 1 d . . . .
H21A H -0.707988 0.600185 0.175972 0.126 Uiso 0.662(4) 1 calc R P A 1
H21B H -0.793198 0.560654 0.141619 0.126 Uiso 0.662(4) 1 calc R P A 1
H21C H -0.768506 0.535440 0.159691 0.126 Uiso 0.338(4) 1 calc R P A 2
H21D H -0.765389 0.594389 0.135489 0.126 Uiso 0.338(4) 1 calc R P A 2
C22 C -0.6836(3) 0.5538(2) 0.3208(4) 0.0913(17) Uani 1 1 d . . . .
H22A H -0.666303 0.591004 0.327572 0.110 Uiso 0.662(4) 1 calc R P A 1
H22B H -0.745327 0.549983 0.324798 0.110 Uiso 0.662(4) 1 calc R P A 1
H22C H -0.738166 0.530903 0.298025 0.110 Uiso 0.338(4) 1 calc R P A 2
H22D H -0.700839 0.581555 0.354624 0.110 Uiso 0.338(4) 1 calc R P A 2
Cl5 Cl 0.40358(7) 0.35443(5) 0.04174(8) 0.0738(3) Uani 1 1 d . . . .
Cl6 Cl 0.50287(7) 0.31912(5) 0.22152(8) 0.0752(3) Uani 1 1 d . . . .
Cl4 Cl 0.35389(9) 0.39042(5) 0.18729(10) 0.0957(4) Uani 1 1 d . . . .
C62 C 0.3957(2) 0.33744(16) 0.1447(3) 0.0595(10) Uani 1 1 d . . . .
H62 H 0.352022 0.307671 0.135526 0.071 Uiso 1 1 calc R . . .
C58 C 0.0730(2) 0.43932(12) 0.3441(2) 0.0368(7) Uani 1 1 d . . . .
C13 C -0.26972(19) 0.52717(11) 0.1464(2) 0.0316(7) Uani 1 1 d . . . .
N5 N -0.12763(15) 0.57501(9) 0.19043(17) 0.0336(6) Uani 1 1 d . . . .
N4 N -0.13566(16) 0.49172(9) 0.12539(17) 0.0340(6) Uani 1 1 d . . . .
N3 N 0.00322(16) 0.53958(10) 0.16890(18) 0.0383(6) Uani 1 1 d . . . .
C34 C 0.0843(2) 0.60614(11) 0.4776(2) 0.0344(7) Uani 1 1 d . . . .
C12 C -0.17218(19) 0.53109(11) 0.1553(2) 0.0313(7) Uani 1 1 d . . . .
C7 C 0.01109(19) 0.62520(12) 0.2323(2) 0.0338(7) Uani 1 1 d . . . .
C33 C 0.0295(2) 0.56088(12) 0.4331(2) 0.0344(7) Uani 1 1 d . . . .
C32 C 0.0225(2) 0.48190(12) 0.3683(2) 0.0355(7) Uani 1 1 d . . . .
N11 N -0.06675(17) 0.47609(10) 0.35571(17) 0.0372(6) Uani 1 1 d . . . .
N9 N -0.05841(17) 0.55845(10) 0.42592(17) 0.0371(6) Uani 1 1 d . . . .
N10 N 0.07314(17) 0.52395(10) 0.40497(17) 0.0373(6) Uani 1 1 d . . . .
N7A N -0.6808(5) 0.5761(3) 0.2533(6) 0.0398(9) Uani 0.338(4) 1 d . P A 2
H7A H -0.645990 0.604117 0.264153 0.048 Uiso 0.338(4) 1 calc R P A 2
H14 H 0.1975(19) 0.2660(10) 0.118(2) 0.043(9) Uiso 1 1 d D . . .
H1 H 0.292(2) 0.7842(8) 0.487(2) 0.042(9) Uiso 1 1 d D . . .

loop_
_atom_site_aniso_label
_atom_site_aniso_U_11
_atom_site_aniso_U_22
_atom_site_aniso_U_33
_atom_site_aniso_U_23
_atom_site_aniso_U_13
_atom_site_aniso_U_12
Cl1 0.0488(5) 0.0670(6) 0.0713(7) 0.0011(5) 0.0150(5) 0.0064(4)
Cl2 0.0554(6) 0.0890(9) 0.1394(12) 0.0079(8) 0.0480(7) -0.0063(6)
Cl3 0.0687(7) 0.1120(10) 0.0696(8) 0.0162(7) 0.0169(6) 0.0017(6)
C10 0.0288(15) 0.0361(17) 0.0304(17) 0.0071(14) 0.0049(13) 0.0042(13)
C11 0.0292(16) 0.0382(18) 0.0328(18) 0.0102(15) 0.0047(13) 0.0077(13)
C6 0.0314(16) 0.045(2) 0.040(2) -0.0006(16) 0.0103(14) 0.0033(14)
C8 0.0285(16) 0.0410(19) 0.061(2) 0.0024(17) 0.0162(16) 0.0008(14)
C31 0.0420(17) 0.0390(19) 0.0264(17) 0.0085(15) 0.0093(14) 0.0018(14)
C28 0.0424(18) 0.0393(19) 0.0280(17) 0.0066(15) 0.0044(14) -0.0020(14)
C43 0.0344(16) 0.0378(18) 0.0367(19) 0.0078(15) 0.0102(14) 0.0106(14)
C35 0.0477(19) 0.0373(19) 0.053(2) -0.0044(16) 0.0279(17) 0.0015(15)
C48 0.0323(16) 0.053(2) 0.040(2) -0.0054(17) 0.0093(15) 0.0060(15)
C16 0.0322(16) 0.0388(18) 0.0398(19) 0.0010(15) 0.0139(14) -0.0009(14)
N2 0.0497(17) 0.0456(18) 0.059(2) -0.0030(15) 0.0212(15) -0.0127(14)
C37 0.053(2) 0.0393(19) 0.040(2) -0.0015(16) 0.0180(16) 0.0001(15)
C5 0.0291(16) 0.051(2) 0.043(2) -0.0022(17) 0.0094(14) -0.0053(15)
C4 0.0328(16) 0.0386(18) 0.0377(19) 0.0028(15) 0.0046(14) 0.0003(14)
N15 0.0614(18) 0.0384(17) 0.056(2) 0.0049(14) 0.0373(16) 0.0036(14)
C15 0.0457(19) 0.0374(19) 0.062(2) -0.0076(17) 0.0260(18) -0.0083(15)
C55 0.052(2) 0.0339(18) 0.0376(19) 0.0023(15) 0.0221(16) -0.0003(15)
C36 0.0428(19) 0.045(2) 0.056(2) -0.0056(18) 0.0223(17) -0.0045(15)
C18 0.0357(17) 0.0321(18) 0.059(2) -0.0053(16) 0.0132(16) -0.0009(14)
C29 0.0434(19) 0.045(2) 0.061(2) -0.0045(18) 0.0170(17) -0.0014(16)
C19 0.0338(17) 0.046(2) 0.056(2) -0.0040(17) 0.0154(16) -0.0049(15)
C39 0.0419(18) 0.049(2) 0.051(2) 0.0000(18) 0.0208(17) 0.0052(16)
C27 0.046(2) 0.045(2) 0.047(2) 0.0000(17) 0.0065(17) 0.0052(16)
N14 0.0461(16) 0.0393(17) 0.061(2) -0.0099(15) 0.0280(15) -0.0026(13)
C57 0.0398(18) 0.0424(19) 0.044(2) -0.0005(16) 0.0105(16) -0.0013(15)
C17 0.0352(17) 0.0344(18) 0.070(3) -0.0054(17) 0.0172(17) 0.0040(14)
C9 0.0355(17) 0.0347(18) 0.062(2) -0.0022(17) 0.0158(16) 0.0030(14)
C56 0.052(2) 0.0342(18) 0.044(2) -0.0040(16) 0.0156(16) -0.0044(15)
C38 0.054(2) 0.046(2) 0.050(2) -0.0138(18) 0.0222(18) 0.0020(16)
C3 0.0400(18) 0.041(2) 0.050(2) 0.0023(16) 0.0106(16) -0.0001(15)
C47 0.047(2) 0.052(2) 0.045(2) -0.0109(18) 0.0111(17) 0.0092(16)
C46 0.047(2) 0.056(2) 0.039(2) 0.0127(17) 0.0187(16) 0.0231(17)
C54 0.0463(19) 0.047(2) 0.048(2) 0.0018(17) 0.0261(17) -0.0044(16)
C14 0.0415(18) 0.0297(17) 0.059(2) -0.0038(16) 0.0248(16) -0.0007(14)
N6 0.0290(14) 0.058(2) 0.085(3) -0.0107(18) 0.0146(15) 0.0014(14)
C30 0.0430(19) 0.051(2) 0.057(2) -0.0056(19) 0.0128(17) 0.0014(16)
C26 0.043(2) 0.048(2) 0.058(3) -0.0028(19) 0.0034(17) -0.0093(17)
N1 0.0427(17) 0.0492(19) 0.070(2) -0.0106(17) 0.0157(16) -0.0155(14)
N8 0.0387(16) 0.070(2) 0.057(2) 0.0044(17) 0.0129(15) -0.0010(15)
C24 0.0389(19) 0.061(2) 0.052(2) 0.013(2) 0.0005(17) -0.0069(18)
C40 0.062(2) 0.045(2) 0.049(2) -0.0071(18) 0.0204(19) -0.0037(18)
C25 0.0411(19) 0.055(2) 0.039(2) 0.0084(18) 0.0034(16) 0.0007(17)
C44 0.045(2) 0.041(2) 0.108(4) 0.003(2) 0.036(2) 0.0035(16)
N12 0.057(2) 0.0536(19) 0.057(2) -0.0080(16) 0.0114(16) -0.0125(15)
C49 0.049(2) 0.079(3) 0.037(2) 0.007(2) 0.0157(17) 0.023(2)
N13 0.0466(18) 0.084(3) 0.056(2) -0.0231(19) 0.0094(16) 0.0159(17)
C59 0.057(2) 0.0360(19) 0.068(3) -0.0098(18) 0.032(2) -0.0059(16)
C60 0.045(2) 0.049(2) 0.072(3) -0.0099(19) 0.0279(19) -0.0101(16)
C45 0.051(2) 0.048(2) 0.105(4) 0.007(2) 0.045(2) 0.0112(18)
C51 0.045(2) 0.060(2) 0.077(3) -0.031(2) 0.025(2) -0.0019(18)
C61 0.051(2) 0.057(2) 0.072(3) -0.004(2) 0.026(2) -0.0019(18)
C1 0.046(2) 0.0317(19) 0.087(3) -0.0033(19) 0.022(2) -0.0128(15)
C53 0.073(3) 0.045(2) 0.065(3) 0.0135(19) 0.040(2) 0.0127(18)
C42 0.052(2) 0.052(2) 0.081(3) -0.018(2) 0.007(2) -0.0192(18)
C2 0.057(2) 0.042(2) 0.078(3) 0.001(2) 0.024(2) -0.0075(17)
C23 0.045(2) 0.086(3) 0.057(3) 0.009(2) 0.0204(19) -0.010(2)
C41 0.069(3) 0.063(3) 0.065(3) -0.020(2) 0.009(2) -0.017(2)
C52 0.072(2) 0.037(2) 0.080(3) -0.001(2) 0.052(2) 0.0005(17)
N7 0.045(2) 0.0300(19) 0.055(3) 0.0046(18) 0.032(2) 0.0082(17)
C20 0.0304(19) 0.081(3) 0.101(4) -0.014(3) 0.015(2) 0.0025(19)
C50 0.059(2) 0.090(3) 0.055(3) -0.033(2) 0.013(2) 0.025(2)
C21 0.038(2) 0.160(6) 0.120(5) -0.064(5) 0.032(3) -0.019(3)
C22 0.034(2) 0.108(4) 0.132(5) 0.047(4) 0.031(3) 0.005(2)
Cl5 0.0687(7) 0.0936(8) 0.0642(7) 0.0104(6) 0.0299(6) -0.0093(6)
Cl6 0.0613(6) 0.0867(8) 0.0732(8) 0.0052(6) 0.0184(6) 0.0111(5)
Cl4 0.1070(10) 0.0998(10) 0.0997(10) 0.0246(8) 0.0605(8) 0.0424(8)
C62 0.050(2) 0.066(3) 0.067(3) 0.015(2) 0.027(2) 0.0007(18)
C58 0.0506(19) 0.0334(17) 0.0273(17) 0.0040(14) 0.0151(15) -0.0013(14)
C13 0.0302(15) 0.0314(17) 0.0321(17) 0.0035(13) 0.0097(13) 0.0034(13)
N5 0.0313(13) 0.0328(14) 0.0348(15) 0.0017(12) 0.0096(11) 0.0014(11)
N4 0.0319(13) 0.0337(14) 0.0349(15) 0.0027(12) 0.0099(11) 0.0044(11)
N3 0.0299(13) 0.0364(15) 0.0426(17) 0.0036(13) 0.0055(12) 0.0052(11)
C34 0.0412(17) 0.0325(17) 0.0298(17) 0.0024(14) 0.0130(14) 0.0017(13)
C12 0.0334(15) 0.0303(17) 0.0274(16) 0.0049(13) 0.0072(13) 0.0027(13)
C7 0.0271(15) 0.0351(17) 0.0337(18) 0.0086(14) 0.0041(13) 0.0038(13)
C33 0.0411(17) 0.0356(18) 0.0268(17) 0.0071(14) 0.0125(14) 0.0051(14)
C32 0.0478(19) 0.0328(17) 0.0257(16) 0.0039(14) 0.0132(14) 0.0015(14)
N11 0.0429(15) 0.0385(15) 0.0276(14) 0.0046(12) 0.0095(12) 0.0017(12)
N9 0.0404(15) 0.0386(15) 0.0314(15) 0.0026(12) 0.0117(12) 0.0021(12)
N10 0.0456(15) 0.0342(15) 0.0333(15) 0.0020(12) 0.0152(12) -0.0002(12)
N7A 0.045(2) 0.0300(19) 0.055(3) 0.0046(18) 0.032(2) 0.0082(17)

loop_
_atom_type_symbol
_atom_type_description
_atom_type_scat_dispersion_real
_atom_type_scat_dispersion_imag
_atom_type_scat_source
C C 0.0033 0.0016 'International Tables Vol C Tables 4.2.6.8 and 6.1.1.4'
H H 0.0000 0.0000 'International Tables Vol C Tables 4.2.6.8 and 6.1.1.4'
Cl Cl 0.1484 0.1585 'International Tables Vol C Tables 4.2.6.8 and 6.1.1.4'
N N 0.0061 0.0033 'International Tables Vol C Tables 4.2.6.8 and 6.1.1.4'

loop_
_geom_angle_atom_site_label_1
_geom_angle_atom_site_label_2
_geom_angle_atom_site_label_3
_geom_angle
N5 C10 C7 117.3(3)
N3 C10 N5 124.2(3)
N3 C10 C7 118.5(2)
N4 C11 C43 117.7(3)
N4 C11 N3 124.5(3)
N3 C11 C43 117.7(3)
C5 C6 H6 119.6
C5 C6 C7 120.8(3)
C7 C6 H6 119.6
C9 C8 H8 119.5
C9 C8 C7 120.9(3)
C7 C8 H8 119.5
N11 C31 C28 118.5(3)
N9 C31 C28 116.6(3)
N9 C31 N11 124.8(3)
C29 C28 C31 119.8(3)
C27 C28 C31 121.4(3)
C27 C28 C29 118.7(3)
C48 C43 C11 121.1(3)
C44 C43 C11 120.2(3)
C44 C43 C48 118.7(3)
C36 C35 H35 119.7
C36 C35 C34 120.6(3)
C34 C35 H35 119.7
C43 C48 H48 119.8
C47 C48 C43 120.3(3)
C47 C48 H48 119.8
C15 C16 C19 119.9(3)
C15 C16 C17 118.2(3)
C17 C16 C19 121.9(3)
C3 N2 C2 117.9(3)
C36 C37 C38 118.9(3)
C36 C37 C40 120.2(3)
C38 C37 C40 120.8(3)
C6 C5 H5 119.7
C6 C5 C4 120.7(3)
C4 C5 H5 119.7
C5 C4 C9 118.6(3)
C5 C4 C3 121.6(3)
C9 C4 C3 119.8(3)
C54 N15 C53 116.8(3)
C16 C15 H15 119.4
C14 C15 C16 121.3(3)
C14 C15 H15 119.4
C56 C55 C54 124.0(3)
C60 C55 C56 118.3(3)
C60 C55 C54 117.7(3)
C35 C36 C37 120.8(3)
C35 C36 H36 119.6
C37 C36 H36 119.6
C17 C18 H18 119.7
C17 C18 C13 120.6(3)
C13 C18 H18 119.7
C28 C29 H29 119.5
C30 C29 C28 121.0(3)
C30 C29 H29 119.5
C16 C19 H19 119.0
N6 C19 C16 121.9(3)
N6 C19 H19 119.0
C38 C39 H39 119.7
C38 C39 C34 120.6(3)
C34 C39 H39 119.7
C28 C27 H27 119.9
C28 C27 C26 120.1(3)
C26 C27 H27 119.9
C51 N14 H14 110(2)
C52 N14 C51 112.6(3)
C52 N14 H14 104(2)
C56 C57 H57 119.6
C56 C57 C58 120.8(3)
C58 C57 H57 119.6
C16 C17 H17 119.5
C18 C17 C16 120.9(3)
C18 C17 H17 119.5
C8 C9 C4 120.7(3)
C8 C9 H9 119.7
C4 C9 H9 119.7
C55 C56 H56 119.7
C57 C56 C55 120.7(3)
C57 C56 H56 119.7
C37 C38 H38 119.8
C39 C38 C37 120.4(3)
C39 C38 H38 119.8
N2 C3 C4 123.4(3)
N2 C3 H3 118.3
C4 C3 H3 118.3
C48 C47 H47 120.0
C48 C47 C46 120.1(3)
C46 C47 H47 120.0
C47 C46 C49 121.6(4)
C45 C46 C47 119.2(3)
C45 C46 C49 119.1(3)
N15 C54 C55 125.1(3)
N15 C54 H54 117.5
C55 C54 H54 117.5
C15 C14 H14A 119.9
C15 C14 C13 120.3(3)
C13 C14 H14A 119.9
C19 N6 C20 117.7(3)
C29 C30 H30 119.9
C29 C30 C25 120.1(3)
C25 C30 H30 119.9
C27 C26 H26 119.5
C25 C26 C27 121.0(3)
C25 C26 H26 119.5
C1 N1 C42 112.7(3)
C1 N1 H1 114(2)
C42 N1 H1 105(2)
C24 N8 C23 116.8(3)
N8 C24 H24 117.9
N8 C24 C25 124.3(4)
C25 C24 H24 117.9
C37 C40 H40 119.1
N12 C40 C37 121.7(3)
N12 C40 H40 119.1
C30 C25 C24 121.4(3)
C26 C25 C30 119.0(3)
C26 C25 C24 119.6(3)
C43 C44 H44 119.6
C45 C44 C43 120.7(4)
C45 C44 H44 119.6
C40 N12 C41 117.3(3)
C46 C49 H49 118.2
N13 C49 C46 123.6(4)
N13 C49 H49 118.2
C49 N13 C50 116.2(4)
C60 C59 H59 119.8
C60 C59 C58 120.5(3)
C58 C59 H59 119.8
C55 C60 C59 121.6(3)
C55 C60 H60 119.2
C59 C60 H60 119.2
C46 C45 C44 120.9(3)
C46 C45 H45 119.5
C44 C45 H45 119.5
N14 C51 H51A 109.5
N14 C51 H51B 109.5
N14 C51 C50 110.9(3)
H51A C51 H51B 108.0
C50 C51 H51A 109.5
C50 C51 H51B 109.5
Cl1 C61 H61 108.6
Cl2 C61 Cl1 109.9(2)
Cl2 C61 H61 108.6
Cl3 C61 Cl1 110.2(2)
Cl3 C61 Cl2 110.9(2)
Cl3 C61 H61 108.6
N1 C1 H1A 109.6
N1 C1 H1B 109.6
N1 C1 C2 110.2(3)
H1A C1 H1B 108.1
C2 C1 H1A 109.6
C2 C1 H1B 109.6
N15 C53 H53A 109.4
N15 C53 H53B 109.4
N15 C53 C52 111.2(3)
H53A C53 H53B 108.0
C52 C53 H53A 109.4
C52 C53 H53B 109.4
N1 C42 H42A 109.6
N1 C42 H42B 109.6
N1 C42 C41 110.3(3)
H42A C42 H42B 108.1
C41 C42 H42A 109.6
C41 C42 H42B 109.6
N2 C2 C1 110.5(3)
N2 C2 H2A 109.6
N2 C2 H2B 109.6
C1 C2 H2A 109.6
C1 C2 H2B 109.6
H2A C2 H2B 108.1
N8 C23 H23A 109.7
N8 C23 H23B 109.7
N8 C23 C22 110.0(3)
H23A C23 H23B 108.2
C22 C23 H23A 109.7
C22 C23 H23B 109.7
N12 C41 C42 107.3(3)
N12 C41 H41A 110.3
N12 C41 H41B 110.3
C42 C41 H41A 110.3
C42 C41 H41B 110.3
H41A C41 H41B 108.5
N14 C52 C53 110.2(3)
N14 C52 H52A 109.6
N14 C52 H52B 109.6
C53 C52 H52A 109.6
C53 C52 H52B 109.6
H52A C52 H52B 108.1
C21 N7 H7 123.6
C21 N7 C22 112.8(4)
C22 N7 H7 123.6
N6 C20 H20A 109.5
N6 C20 H20B 109.5
H20A C20 H20B 108.1
C21 C20 N6 110.6(4)
C21 C20 H20A 109.5
C21 C20 H20B 109.5
N13 C50 C51 107.7(3)
N13 C50 H50A 110.2
N13 C50 H50B 110.2
C51 C50 H50A 110.2
C51 C50 H50B 110.2
H50A C50 H50B 108.5
N7 C21 C20 108.7(5)
N7 C21 H21A 110.0
N7 C21 H21B 110.0
C20 C21 H21A 110.0
C20 C21 H21B 110.0
C20 C21 H21C 102.7
C20 C21 H21D 102.7
C20 C21 N7A 137.8(4)
H21A C21 H21B 108.3
H21C C21 H21D 105.0
N7A C21 H21C 102.7
N7A C21 H21D 102.7
C23 C22 N7 105.6(4)
C23 C22 H22A 110.6
C23 C22 H22B 110.6
C23 C22 H22C 104.2
C23 C22 H22D 104.2
N7 C22 H22A 110.6
N7 C22 H22B 110.6
H22A C22 H22B 108.8
H22C C22 H22D 105.5
N7A C22 C23 132.2(5)
N7A C22 H22C 104.2
N7A C22 H22D 104.2
Cl5 C62 H62 109.0
Cl6 C62 Cl5 111.2(2)
Cl6 C62 Cl4 109.1(2)
Cl6 C62 H62 109.0
Cl4 C62 Cl5 109.6(2)
Cl4 C62 H62 109.0
C57 C58 C32 122.3(3)
C59 C58 C57 118.2(3)
C59 C58 C32 119.4(3)
C18 C13 C12 120.7(3)
C14 C13 C18 118.6(3)
C14 C13 C12 120.7(3)
C12 N5 C10 115.4(2)
C12 N4 C11 115.6(3)
C10 N3 C11 115.6(2)
C35 C34 C39 118.8(3)
C35 C34 C33 120.8(3)
C39 C34 C33 120.4(3)
N5 C12 C13 117.3(2)
N4 C12 C13 118.0(3)
N4 C12 N5 124.7(3)
C6 C7 C10 121.1(3)
C8 C7 C10 120.5(3)
C8 C7 C6 118.3(3)
N9 C33 C34 118.7(3)
N9 C33 N10 124.5(3)
N10 C33 C34 116.8(3)
N11 C32 C58 119.9(3)
N11 C32 N10 124.8(3)
N10 C32 C58 115.3(3)
C32 N11 C31 114.6(3)
C33 N9 C31 115.7(3)
C33 N10 C32 115.5(3)
C21 N7A H7A 114.6
C22 N7A C21 130.7(7)
C22 N7A H7A 114.6

loop_
_geom_bond_atom_site_label_1
_geom_bond_atom_site_label_2
_geom_bond_distance
Cl1 C61 1.757(4)
Cl2 C61 1.752(4)
Cl3 C61 1.747(4)
C10 N5 1.341(3)
C10 N3 1.337(4)
C10 C7 1.466(4)
C11 C43 1.472(4)
C11 N4 1.333(4)
C11 N3 1.342(4)
C6 H6 0.9500
C6 C5 1.373(4)
C6 C7 1.391(4)
C8 H8 0.9500
C8 C9 1.373(4)
C8 C7 1.382(4)
C31 C28 1.484(4)
C31 N11 1.351(4)
C31 N9 1.336(4)
C28 C29 1.391(5)
C28 C27 1.372(5)
C43 C48 1.391(4)
C43 C44 1.378(4)
C35 H35 0.9500
C35 C36 1.371(5)
C35 C34 1.387(4)
C48 H48 0.9500
C48 C47 1.382(4)
C16 C15 1.377(4)
C16 C19 1.474(4)
C16 C17 1.384(4)
N2 C3 1.254(4)
N2 C2 1.460(4)
C37 C36 1.388(5)
C37 C38 1.389(5)
C37 C40 1.469(5)
C5 H5 0.9500
C5 C4 1.384(4)
C4 C9 1.387(4)
C4 C3 1.476(4)
N15 C54 1.251(4)
N15 C53 1.466(4)
C15 H15 0.9500
C15 C14 1.377(4)
C55 C56 1.392(4)
C55 C54 1.474(5)
C55 C60 1.373(5)
C36 H36 0.9500
C18 H18 0.9500
C18 C17 1.368(4)
C18 C13 1.391(4)
C29 H29 0.9500
C29 C30 1.380(5)
C19 H19 0.9500
C19 N6 1.247(4)
C39 H39 0.9500
C39 C38 1.377(5)
C39 C34 1.391(4)
C27 H27 0.9500
C27 C26 1.395(5)
N14 C51 1.462(5)
N14 C52 1.449(5)
N14 H14 0.882(18)
C57 H57 0.9500
C57 C56 1.382(4)
C57 C58 1.393(4)
C17 H17 0.9500
C9 H9 0.9500
C56 H56 0.9500
C38 H38 0.9500
C3 H3 0.9500
C47 H47 0.9500
C47 C46 1.391(5)
C46 C49 1.479(5)
C46 C45 1.363(5)
C54 H54 0.9500
C14 H14A 0.9500
C14 C13 1.378(4)
N6 C20 1.452(4)
C30 H30 0.9500
C30 C25 1.384(5)
C26 H26 0.9500
C26 C25 1.372(5)
N1 C1 1.442(5)
N1 C42 1.461(5)
N1 H1 0.898(18)
N8 C24 1.257(5)
N8 C23 1.471(4)
C24 H24 0.9500
C24 C25 1.490(5)
C40 H40 0.9500
C40 N12 1.255(4)
C44 H44 0.9500
C44 C45 1.376(5)
N12 C41 1.458(5)
C49 H49 0.9500
C49 N13 1.238(5)
N13 C50 1.460(5)
C59 H59 0.9500
C59 C60 1.380(5)
C59 C58 1.390(4)
C60 H60 0.9500
C45 H45 0.9500
C51 H51A 0.9900
C51 H51B 0.9900
C51 C50 1.505(6)
C61 H61 1.0000
C1 H1A 0.9900
C1 H1B 0.9900
C1 C2 1.518(5)
C53 H53A 0.9900
C53 H53B 0.9900
C53 C52 1.508(6)
C42 H42A 0.9900
C42 H42B 0.9900
C42 C41 1.516(6)
C2 H2A 0.9900
C2 H2B 0.9900
C23 H23A 0.9900
C23 H23B 0.9900
C23 C22 1.489(6)
C41 H41A 0.9900
C41 H41B 0.9900
C52 H52A 0.9900
C52 H52B 0.9900
N7 H7 0.8800
N7 C21 1.347(7)
N7 C22 1.602(7)
C20 H20A 0.9900
C20 H20B 0.9900
C20 C21 1.404(6)
C50 H50A 0.9900
C50 H50B 0.9900
C21 H21A 0.9900
C21 H21B 0.9900
C21 H21C 0.9900
C21 H21D 0.9900
C21 N7A 1.464(10)
C22 H22A 0.9900
C22 H22B 0.9900
C22 H22C 0.9900
C22 H22D 0.9900
C22 N7A 1.242(9)
Cl5 C62 1.755(4)
Cl6 C62 1.750(4)
Cl4 C62 1.752(4)
C62 H62 1.0000
C58 C32 1.479(4)
C13 C12 1.477(4)
N5 C12 1.340(4)
N4 C12 1.332(4)
C34 C33 1.470(4)
C33 N9 1.334(4)
C33 N10 1.337(4)
C32 N11 1.340(4)
C32 N10 1.345(4)
N7A H7A 0.8800

loop_
_geom_torsion_atom_site_label_1
_geom_torsion_atom_site_label_2
_geom_torsion_atom_site_label_3
_geom_torsion_atom_site_label_4
_geom_torsion
C10 N5 C12 C13 -179.0(3)
C10 N5 C12 N4 -1.3(4)
C11 C43 C48 C47 178.7(3)
C11 C43 C44 C45 -177.4(4)
C11 N4 C12 C13 178.5(3)
C11 N4 C12 N5 0.7(4)
C6 C5 C4 C9 1.8(5)
C6 C5 C4 C3 -175.8(3)
C31 C28 C29 C30 -177.2(3)
C31 C28 C27 C26 176.7(3)
C28 C31 N11 C32 -177.5(3)
C28 C31 N9 C33 179.1(3)
C28 C29 C30 C25 0.1(6)
C28 C27 C26 C25 0.9(6)
C43 C11 N4 C12 -176.6(3)
C43 C11 N3 C10 175.8(3)
C43 C48 C47 C46 -0.7(5)
C43 C44 C45 C46 -2.1(6)
C35 C34 C33 N9 -173.5(3)
C35 C34 C33 N10 8.6(4)
C48 C43 C44 C45 0.9(6)
C48 C47 C46 C49 177.3(3)
C48 C47 C46 C45 -0.5(5)
C16 C15 C14 C13 0.4(5)
C16 C19 N6 C20 178.5(4)
C37 C40 N12 C41 169.9(4)
C5 C6 C7 C10 176.1(3)
C5 C6 C7 C8 -2.0(5)
C5 C4 C9 C8 -2.5(5)
C5 C4 C3 N2 0.0(5)
N15 C53 C52 N14 57.9(4)
C15 C16 C19 N6 -176.7(4)
C15 C16 C17 C18 2.6(5)
C15 C14 C13 C18 1.9(5)
C15 C14 C13 C12 -177.2(3)
C36 C35 C34 C39 0.8(5)
C36 C35 C34 C33 -178.3(3)
C36 C37 C38 C39 0.9(5)
C36 C37 C40 N12 -15.1(6)
C18 C13 C12 N5 8.8(4)
C18 C13 C12 N4 -169.1(3)
C29 C28 C27 C26 -1.0(5)
C29 C30 C25 C26 -0.2(6)
C29 C30 C25 C24 177.2(3)
C19 C16 C15 C14 175.8(3)
C19 C16 C17 C18 -175.8(3)
C19 N6 C20 C21 122.9(5)
C39 C34 C33 N9 7.4(4)
C39 C34 C33 N10 -170.5(3)
C27 C28 C29 C30 0.5(5)
C27 C26 C25 C30 -0.3(6)
C27 C26 C25 C24 -177.7(3)
N14 C51 C50 N13 -60.2(4)
C57 C58 C32 N11 4.7(5)
C57 C58 C32 N10 -177.4(3)
C17 C16 C15 C14 -2.7(5)
C17 C16 C19 N6 1.7(6)
C17 C18 C13 C14 -2.0(5)
C17 C18 C13 C12 177.2(3)
C9 C8 C7 C10 -176.8(3)
C9 C8 C7 C6 1.3(5)
C9 C4 C3 N2 -177.5(3)
C56 C55 C54 N15 -0.6(5)
C56 C55 C60 C59 1.1(5)
C56 C57 C58 C59 0.2(5)
C56 C57 C58 C32 -176.3(3)
C38 C37 C36 C35 -0.5(5)
C38 C37 C40 N12 168.6(4)
C38 C39 C34 C35 -0.4(5)
C38 C39 C34 C33 178.7(3)
C3 N2 C2 C1 112.6(4)
C3 C4 C9 C8 175.1(3)
C47 C46 C49 N13 -9.9(6)
C47 C46 C45 C44 1.8(6)
C46 C49 N13 C50 -173.6(3)
C54 N15 C53 C52 -136.4(3)
C54 C55 C56 C57 176.0(3)
C54 C55 C60 C59 -176.7(3)
C14 C13 C12 N5 -172.0(3)
C14 C13 C12 N4 10.1(4)
N6 C20 C21 N7 -62.6(6)
N6 C20 C21 N7A -11.0(11)
N1 C1 C2 N2 -64.9(4)
N1 C42 C41 N12 59.1(4)
N8 C24 C25 C30 4.3(6)
N8 C24 C25 C26 -178.3(4)
N8 C23 C22 N7 69.8(4)
N8 C23 C22 N7A 22.6(10)
C24 N8 C23 C22 -115.6(5)
C40 C37 C36 C35 -176.9(3)
C40 C37 C38 C39 177.3(3)
C40 N12 C41 C42 -111.2(4)
C44 C43 C48 C47 0.5(5)
C49 C46 C45 C44 -176.0(4)
C49 N13 C50 C51 114.1(4)
C59 C58 C32 N11 -171.8(3)
C59 C58 C32 N10 6.1(4)
C60 C55 C56 C57 -1.6(5)
C60 C55 C54 N15 177.0(3)
C60 C59 C58 C57 -0.6(5)
C60 C59 C58 C32 175.9(3)
C45 C46 C49 N13 167.8(4)
C51 N14 C52 C53 -164.8(3)
C1 N1 C42 C41 -178.9(3)
C53 N15 C54 C55 -177.2(3)
C42 N1 C1 C2 175.5(3)
C2 N2 C3 C4 177.8(3)
C23 N8 C24 C25 -179.9(3)
C23 C22 N7A C21 108.0(9)
C52 N14 C51 C50 170.2(3)
C20 C21 N7A C22 -116.7(10)
C21 N7 C22 C23 -165.5(4)
C22 N7 C21 C20 163.2(3)
C58 C57 C56 C55 1.0(5)
C58 C59 C60 C55 0.0(6)
C58 C32 N11 C31 175.4(3)
C58 C32 N10 C33 -175.2(3)
C13 C18 C17 C16 -0.3(6)
N5 C10 N3 C11 0.9(4)
N5 C10 C7 C6 -171.6(3)
N5 C10 C7 C8 6.5(4)
N4 C11 C43 C48 -4.3(4)
N4 C11 C43 C44 173.9(3)
N4 C11 N3 C10 -1.5(4)
N3 C10 N5 C12 0.4(4)
N3 C10 C7 C6 6.8(4)
N3 C10 C7 C8 -175.1(3)
N3 C11 C43 C48 178.1(3)
N3 C11 C43 C44 -3.7(5)
N3 C11 N4 C12 0.7(4)
C34 C35 C36 C37 -0.3(5)
C34 C39 C38 C37 -0.4(5)
C34 C33 N9 C31 -178.8(3)
C34 C33 N10 C32 177.0(3)
C7 C10 N5 C12 178.6(3)
C7 C10 N3 C11 -177.3(3)
C7 C6 C5 C4 0.5(5)
C7 C8 C9 C4 1.0(5)
N11 C31 C28 C29 -176.0(3)
N11 C31 C28 C27 6.3(5)
N11 C31 N9 C33 1.4(4)
N11 C32 N10 C33 2.6(4)
N9 C31 C28 C29 6.1(4)
N9 C31 C28 C27 -171.6(3)
N9 C31 N11 C32 0.2(4)
N9 C33 N10 C32 -0.8(4)
N10 C33 N9 C31 -1.1(4)
N10 C32 N11 C31 -2.4(4)
